data_4020215
loop_
_publ_author_name
'Hideko Koshima'
'Hirohisa Kawanishi'
'Masaki Nagano'
'Haitao Yu'
'Motoo Shiro'
'Takaaki Hosoya'
'Hidehiro Uekusa'
'Yuji Ohashi'

_journal_name_full 'Journal of Organic Chemistry'
_journal_page_first 4490
_journal_page_last 4497
_journal_paper_doi 10.1021/jo0500784
_journal_volume 70
_journal_year 2005
_chemical_formula_sum 'C30 H37 N O3'
_chemical_formula_weight 459.63
_space_group_IT_number 2
_symmetry_cell_setting triclinic
_symmetry_Int_Tables_number 2
_symmetry_space_group_name_Hall '-P 1'
_symmetry_space_group_name_H-M 'P -1'
_cell_angle_alpha 95.67(2)
_cell_angle_beta 103.93(2)
_cell_angle_gamma 88.93(1)
_cell_formula_units_Z 2
_cell_length_a 8.506(1)
_cell_length_b 26.258(5)
_cell_length_c 6.205(2)
_cell_measurement_temperature 296.2
_cell_volume 1338.6(5)
_exptl_crystal_density_diffrn 1.140
_cod_database_code 4020215

loop_
_symmetry_equiv_pos_as_xyz
x,y,z
-x,-y,-z

loop_
_atom_site_label
_atom_site_type_symbol
_atom_site_fract_x
_atom_site_fract_y
_atom_site_fract_z
_atom_site_U_iso_or_equiv
_atom_site_adp_type
_atom_site_occupancy
_atom_site_calc_flag
_atom_site_refinement_flags
_atom_site_disorder_assembly
_atom_site_disorder_group
O(1) O 0.1701(2) -0.20100(7) -0.2796(3) 0.0726(6) Uani 1.00 d . . .
O(2) O 0.5041(2) -0.40233(6) -0.9300(3) 0.0540(5) Uani 1.00 d . . .
O(3) O 0.4413(2) -0.43851(5) -0.6542(3) 0.0600(5) Uani 1.00 d . . .
N(1) N 0.3914(2) -0.47382(6) -0.2716(3) 0.0455(5) Uani 1.00 d . . .
C(1) C 0.1556(3) -0.21271(7) -0.4769(3) 0.0403(5) Uani 1.00 d . . .
C(2) C 0.0556(2) -0.18118(7) -0.6494(3) 0.0358(5) Uani 1.00 d . . .
C(3) C 0.1248(2) -0.13753(7) -0.7038(3) 0.0395(5) Uani 1.00 d . . .
C(4) C 0.0295(2) -0.10801(7) -0.8549(4) 0.0427(6) Uani 1.00 d . . .
C(5) C -0.1315(2) -0.11986(7) -0.9564(3) 0.0391(5) Uani 1.00 d . . .
C(6) C -0.1960(2) -0.16321(7) -0.8995(3) 0.0396(5) Uani 1.00 d . . .
C(7) C -0.1058(2) -0.19438(7) -0.7482(3) 0.0399(5) Uani 1.00 d . . .
C(8) C 0.3003(3) -0.12223(8) -0.5971(4) 0.0508(6) Uani 1.00 d . . .
C(9) C 0.3063(4) -0.0738(1) -0.4377(6) 0.094(1) Uani 1.00 d . . .
C(10) C 0.3940(3) -0.1151(1) -0.7720(6) 0.088(1) Uani 1.00 d . . .
C(11) C -0.2342(2) -0.08589(8) -1.1189(4) 0.0462(6) Uani 1.00 d . . .
C(12) C -0.1573(4) -0.0750(1) -1.3067(5) 0.0686(8) Uani 1.00 d . . .
C(13) C -0.2752(3) -0.03582(9) -0.9958(5) 0.0658(8) Uani 1.00 d . . .
C(14) C -0.1847(3) -0.24099(8) -0.6871(4) 0.0493(6) Uani 1.00 d . . .
C(15) C -0.2776(4) -0.2738(1) -0.8892(6) 0.091(1) Uani 1.00 d . . .
C(16) C -0.2913(5) -0.2250(1) -0.5289(6) 0.096(1) Uani 1.00 d . . .
C(17) C 0.2372(2) -0.25991(7) -0.5549(3) 0.0351(5) Uani 1.00 d . . .
C(18) C 0.2185(3) -0.27595(7) -0.7796(3) 0.0417(5) Uani 1.00 d . . .
C(19) C 0.2903(3) -0.32119(7) -0.8434(3) 0.0432(6) Uani 1.00 d . . .
C(20) C 0.3798(2) -0.35069(7) -0.6836(3) 0.0360(5) Uani 1.00 d . . .
C(21) C 0.3994(2) -0.33462(7) -0.4596(3) 0.0377(5) Uani 1.00 d . . .
C(22) C 0.3302(2) -0.28910(7) -0.3953(3) 0.0371(5) Uani 1.00 d . . .
C(23) C 0.4486(2) -0.40088(7) -0.7612(3) 0.0395(5) Uani 1.00 d . . .
C(24) C 0.1057(3) -0.44672(8) -0.2922(4) 0.0518(6) Uani 1.00 d . . .
C(25) C 0.0080(4) -0.4368(1) -0.1439(5) 0.0762(10) Uani 1.00 d . . .
C(26) C -0.1115(4) -0.3998(1) -0.1796(7) 0.093(1) Uani 1.00 d . . .
C(27) C -0.1312(4) -0.3717(1) -0.3561(6) 0.082(1) Uani 1.00 d . . .
C(28) C -0.0324(3) -0.38029(10) -0.5022(5) 0.0725(9) Uani 1.00 d . . .
C(29) C 0.0833(3) -0.41783(9) -0.4709(5) 0.0592(7) Uani 1.00 d . . .
C(30) C 0.2260(3) -0.48961(9) -0.2644(5) 0.0624(8) Uani 1.00 d . . .
H(1N) H 0.4652 -0.5014 -0.2375 0.0541 Uiso 1.00 calc . . .
H(1N') H 0.3919 -0.4646 -0.4160 0.0541 Uiso 1.00 calc . . .
H(1N'') H 0.4270 -0.4452 -0.1646 0.0541 Uiso 1.00 calc . . .
H(1c) H -0.3386 -0.2542 -0.4900 0.1149 Uiso 1.00 calc . . .
H(4) H 0.0755 -0.0782 -0.8927 0.0504 Uiso 1.00 calc . . .
H(6) H -0.3057 -0.1721 -0.9674 0.0472 Uiso 1.00 calc . . .
H(8) H 0.3497 -0.1490 -0.5129 0.0613 Uiso 1.00 calc . . .
H(9a) H 0.4151 -0.0649 -0.3705 0.1126 Uiso 1.00 calc . . .
H(9b) H 0.2528 -0.0470 -0.5168 0.1126 Uiso 1.00 calc . . .
H(9c) H 0.2521 -0.0805 -0.3244 0.1126 Uiso 1.00 calc . . .
H(10a) H 0.5026 -0.1049 -0.6991 0.1064 Uiso 1.00 calc . . .
H(10b) H 0.3946 -0.1458 -0.8634 0.1064 Uiso 1.00 calc . . .
H(10c) H 0.3446 -0.0887 -0.8607 0.1064 Uiso 1.00 calc . . .
H(11) H -0.3330 -0.1033 -1.1854 0.0559 Uiso 1.00 calc . . .
H(12a) H -0.1398 -0.1062 -1.3873 0.0816 Uiso 1.00 calc . . .
H(12b) H -0.2263 -0.0537 -1.4019 0.0816 Uiso 1.00 calc . . .
H(12c) H -0.0559 -0.0580 -1.2441 0.0816 Uiso 1.00 calc . . .
H(13a) H -0.1779 -0.0175 -0.9248 0.0783 Uiso 1.00 calc . . .
H(13b) H -0.3425 -0.0155 -1.0984 0.0783 Uiso 1.00 calc . . .
H(13c) H -0.3299 -0.0433 -0.8856 0.0783 Uiso 1.00 calc . . .
H(14) H -0.1002 -0.2613 -0.6095 0.0584 Uiso 1.00 calc . . .
H(15a) H -0.3620 -0.2546 -0.9704 0.1087 Uiso 1.00 calc . . .
H(15b) H -0.2052 -0.2849 -0.9804 0.1087 Uiso 1.00 calc . . .
H(15c) H -0.3200 -0.3028 -0.8425 0.1087 Uiso 1.00 calc . . .
H(16a) H -0.2298 -0.2064 -0.3977 0.1149 Uiso 1.00 calc . . .
H(16b) H -0.3769 -0.2034 -0.6000 0.1149 Uiso 1.00 calc . . .
H(18) H 0.1556 -0.2562 -0.8894 0.0493 Uiso 1.00 calc . . .
H(19) H 0.2767 -0.3320 -0.9972 0.0513 Uiso 1.00 calc . . .
H(21) H 0.4591 -0.3549 -0.3502 0.0451 Uiso 1.00 calc . . .
H(22) H 0.3457 -0.2777 -0.2417 0.0438 Uiso 1.00 calc . . .
H(25) H 0.0261 -0.4549 -0.0148 0.0909 Uiso 1.00 calc . . .
H(26) H -0.1818 -0.3947 -0.0801 0.1124 Uiso 1.00 calc . . .
H(27) H -0.2140 -0.3464 -0.3788 0.0989 Uiso 1.00 calc . . .
H(28) H -0.0432 -0.3600 -0.6236 0.0861 Uiso 1.00 calc . . .
H(29) H 0.1490 -0.4240 -0.5749 0.0701 Uiso 1.00 calc . . .
H(30a) H 0.1895 -0.5158 -0.3829 0.0760 Uiso 1.00 calc . . .
H(30b) H 0.2314 -0.5025 -0.1263 0.0760 Uiso 1.00 calc . . .

loop_
_atom_site_aniso_label
_atom_site_aniso_U_11
_atom_site_aniso_U_22
_atom_site_aniso_U_33
_atom_site_aniso_U_12
_atom_site_aniso_U_13
_atom_site_aniso_U_23
O(1) 0.109(2) 0.062(1) 0.044(1) 0.037(1) 0.0174(10) -0.0012(8)
O(2) 0.067(1) 0.0446(8) 0.0582(10) 0.0035(7) 0.0336(8) -0.0033(7)
O(3) 0.086(1) 0.0341(7) 0.073(1) 0.0184(7) 0.0432(10) 0.0134(7)
N(1) 0.055(1) 0.0364(8) 0.047(1) 0.0096(8) 0.0187(9) 0.0018(7)
C(1) 0.046(1) 0.0324(9) 0.043(1) 0.0066(8) 0.0123(9) 0.0026(8)
C(2) 0.038(1) 0.0305(9) 0.039(1) 0.0056(7) 0.0118(8) 0.0008(7)
C(3) 0.034(1) 0.0341(9) 0.050(1) 0.0025(8) 0.0088(9) 0.0012(8)
C(4) 0.034(1) 0.0340(10) 0.058(1) -0.0012(8) 0.0073(10) 0.0087(9)
C(5) 0.036(1) 0.0329(9) 0.047(1) 0.0030(7) 0.0080(9) 0.0025(8)
C(6) 0.0325(10) 0.0347(9) 0.051(1) -0.0006(8) 0.0099(9) 0.0000(8)
C(7) 0.042(1) 0.0315(9) 0.049(1) 0.0013(8) 0.0164(9) 0.0009(8)
C(8) 0.034(1) 0.045(1) 0.068(2) 0.0013(9) 0.000(1) 0.011(1)
C(9) 0.058(2) 0.084(2) 0.114(3) 0.001(1) -0.017(2) -0.030(2)
C(10) 0.039(1) 0.122(3) 0.108(3) -0.008(2) 0.020(2) 0.026(2)
C(11) 0.036(1) 0.039(1) 0.058(1) 0.0011(8) -0.0005(10) 0.0090(9)
C(12) 0.076(2) 0.069(2) 0.059(2) 0.006(1) 0.010(1) 0.017(1)
C(13) 0.063(2) 0.049(1) 0.083(2) 0.019(1) 0.014(1) 0.011(1)
C(14) 0.049(1) 0.037(1) 0.065(1) -0.0044(9) 0.017(1) 0.0102(10)
C(15) 0.113(3) 0.057(2) 0.099(2) -0.040(2) 0.017(2) 0.004(2)
C(16) 0.124(3) 0.065(2) 0.128(3) -0.015(2) 0.086(2) 0.011(2)
C(17) 0.037(1) 0.0297(8) 0.040(1) 0.0032(7) 0.0124(8) 0.0042(7)
C(18) 0.050(1) 0.0372(10) 0.039(1) 0.0109(8) 0.0107(9) 0.0092(8)
C(19) 0.058(1) 0.0381(10) 0.036(1) 0.0054(9) 0.0164(9) 0.0037(8)
C(20) 0.038(1) 0.0286(9) 0.046(1) 0.0011(7) 0.0177(9) 0.0046(8)
C(21) 0.041(1) 0.0323(9) 0.040(1) 0.0051(8) 0.0088(9) 0.0076(8)
C(22) 0.043(1) 0.0340(9) 0.035(1) 0.0007(8) 0.0107(9) 0.0022(8)
C(23) 0.041(1) 0.0324(9) 0.046(1) 0.0045(8) 0.0149(9) 0.0018(8)
C(24) 0.045(1) 0.040(1) 0.069(2) -0.0041(9) 0.012(1) 0.003(1)
C(25) 0.087(2) 0.069(2) 0.082(2) 0.005(2) 0.037(2) 0.008(1)
C(26) 0.088(2) 0.090(2) 0.111(3) 0.018(2) 0.051(2) -0.008(2)
C(27) 0.066(2) 0.061(2) 0.117(3) 0.016(1) 0.021(2) 0.003(2)
C(28) 0.063(2) 0.054(1) 0.099(2) 0.005(1) 0.013(2) 0.020(1)
C(29) 0.052(1) 0.052(1) 0.077(2) 0.000(1) 0.021(1) 0.012(1)
C(30) 0.055(1) 0.041(1) 0.092(2) 0.000(1) 0.017(1) 0.011(1)

loop_
_geom_bond_atom_site_label_1
_geom_bond_atom_site_label_2
_geom_bond_distance
_geom_bond_site_symmetry_1
_geom_bond_site_symmetry_2
_geom_bond_publ_flag
O(1) C(16) 1.210(3) . . yes
O(2) C(23) 1.245(2) . . yes
O(3) C(23) 1.254(2) . . yes
N(1) C(30) 1.487(3) . . yes
N(1) H(35) 0.955 . . no
N(1) H(36) 0.952 . . no
N(1) H(37) 0.954 . . no
C(1) C(2) 1.385(3) . . yes
C(1) C(6) 1.390(3) . . yes
C(1) C(7) 1.517(3) . . yes
C(2) C(3) 1.386(3) . . yes
C(2) H(1) 0.950 . . no
C(3) C(4) 1.397(3) . . yes
C(3) C(15) 1.528(3) . . yes
C(4) C(5) 1.404(3) . . yes
C(4) C(16) 1.505(3) . . yes
C(5) C(6) 1.375(3) . . yes
C(5) C(11) 1.524(3) . . yes
C(6) H(2) 0.956 . . no
C(7) C(8) 1.532(3) . . yes
C(7) C(9) 1.519(4) . . yes
C(7) H(3) 0.947 . . no
C(8) H(4) 0.953 . . no
C(8) H(5) 0.948 . . no
C(8) H(6) 0.952 . . no
C(9) H(7) 0.945 . . no
C(9) H(8) 0.946 . . no
C(9) H(9) 0.956 . . no
C(10) C(11) 1.526(4) . . yes
C(10) H(10) 0.942 . . no
C(10) H(11) 0.943 . . no
C(10) H(12) 0.959 . . no
C(11) C(12) 1.520(4) . . yes
C(11) H(13) 0.948 . . no
C(12) H(14) 0.955 . . no
C(12) H(15) 0.941 . . no
C(12) H(16) 0.955 . . no
C(13) C(15) 1.515(4) . . yes
C(13) H(17) 0.950 . . no
C(13) H(18) 0.962 . . no
C(13) H(19) 0.950 . . no
C(14) C(15) 1.508(4) . . yes
C(14) H(20) 0.942 . . no
C(14) H(21) 0.955 . . no
C(14) H(22) 0.948 . . no
C(15) H(23) 0.950 . . no
C(16) C(17) 1.504(3) . . yes
C(17) C(18) 1.388(3) . . yes
C(17) C(22) 1.394(3) . . yes
C(18) C(19) 1.392(3) . . yes
C(18) H(24) 0.950 . . no
C(19) C(20) 1.389(3) . . yes
C(19) H(25) 0.949 . . no
C(20) C(21) 1.383(3) . . yes
C(20) C(23) 1.514(2) . . yes
C(21) C(22) 1.388(3) . . yes
C(21) H(26) 0.947 . . no
C(22) H(27) 0.949 . . no
C(24) C(25) 1.386(4) . . yes
C(24) C(29) 1.385(4) . . yes
C(24) H(28) 0.952 . . no
C(25) C(26) 1.357(5) . . yes
C(25) H(29) 0.957 . . no
C(26) C(27) 1.378(4) . . yes
C(26) H(30) 0.955 . . no
C(27) C(28) 1.374(4) . . yes
C(27) H(31) 0.951 . . no
C(28) C(29) 1.379(3) . . yes
C(28) H(32) 0.951 . . no
C(29) C(30) 1.502(3) . . yes
C(30) H(33) 0.953 . . no
C(30) H(34) 0.942 . . no

loop_
_cod_related_entry_id
_cod_related_entry_database
_cod_related_entry_code
1 ChemSpider 21154966
